data_4085835
loop_
_publ_author_name
'Nakamura, Taichi'
'Suzuki, Katsunori'
'Yamashita, Makoto'

_publ_section_title
;
 An Isolable Anionic Gallabenzene: Synthesis and Characterization
;
_journal_issue 10
_journal_name_full Organometallics
_journal_page_first 1806
_journal_paper_doi 10.1021/acs.organomet.5b00310
_journal_volume 34
_journal_year 2015
_chemical_formula_moiety 'C36 H66 Ga Li O2 Si2'
_chemical_formula_sum 'C36 H66 Ga Li O2 Si2'
_chemical_formula_weight 663.72
_chemical_name_systematic
;
 ?
;
_space_group_crystal_system monoclinic
_space_group_IT_number 14
_space_group_name_Hall '-P 2yn'
_space_group_name_H-M_alt 'P 1 21/n 1'
_symmetry_space_group_name_Hall '-P 2yn'
_symmetry_space_group_name_H-M 'P 1 21/n 1'
_atom_sites_solution_hydrogens geom
_audit_creation_method SHELXL-2013
_cell_angle_alpha 90
_cell_angle_beta 101.070(4)
_cell_angle_gamma 90
_cell_formula_units_Z 4
_cell_length_a 8.7398(16)
_cell_length_b 29.690(5)
_cell_length_c 15.217(3)
_cell_measurement_reflns_used 8791
_cell_measurement_temperature 173(2)
_cell_measurement_theta_max 31.3686
_cell_measurement_theta_min 2.4718
_cell_volume 3875.1(12)
_computing_cell_refinement 'RIGAKU CrystalClear'
_computing_data_collection 'RIGAKU CrystalClear'
_computing_data_reduction 'RIGAKU CrystalClear'
_computing_molecular_graphics 'Yadokari-XG 2009(Wakita Nemoto et al.)'
_computing_publication_material 'Yadokari-XG 2009(Wakita,Nemoto et al.)'
_computing_structure_refinement 'SHELXL-2013 (Sheldrick, 2013)'
_computing_structure_solution SIR-2004
_diffrn_ambient_temperature 173(2)
_diffrn_detector_area_resol_mean 28.5714
_diffrn_measured_fraction_theta_full 0.997
_diffrn_measured_fraction_theta_max 0.997
_diffrn_measurement_device_type 'Rigaku VariMax Saturn'
_diffrn_measurement_method 'omega scans'
_diffrn_radiation_monochromator Confocal
_diffrn_radiation_source 'rotating-anode X-ray tube'
_diffrn_radiation_type MoK\a
_diffrn_radiation_wavelength 0.71075
_diffrn_reflns_av_R_equivalents 0.0583
_diffrn_reflns_av_unetI/netI 0.0671
_diffrn_reflns_laue_measured_fraction_full 0.997
_diffrn_reflns_laue_measured_fraction_max 0.997
_diffrn_reflns_limit_h_max 11
_diffrn_reflns_limit_h_min -11
_diffrn_reflns_limit_k_max 38
_diffrn_reflns_limit_k_min -27
_diffrn_reflns_limit_l_max 19
_diffrn_reflns_limit_l_min -18
_diffrn_reflns_number 31909
_diffrn_reflns_point_group_measured_fraction_full 0.997
_diffrn_reflns_point_group_measured_fraction_max 0.997
_diffrn_reflns_theta_full 25.242
_diffrn_reflns_theta_max 27.475
_diffrn_reflns_theta_min 3.036
_exptl_absorpt_coefficient_mu 0.799
_exptl_absorpt_correction_T_max 1.0000
_exptl_absorpt_correction_T_min 0.8503
_exptl_absorpt_correction_type multi-scan
_exptl_absorpt_process_details 'Jacobson, R. (1998) Private communication'
_exptl_crystal_colour pale-yellow
_exptl_crystal_density_diffrn 1.138
_exptl_crystal_description Platelet
_exptl_crystal_F_000 1440
_exptl_crystal_size_max 0.200
_exptl_crystal_size_mid 0.030
_exptl_crystal_size_min 0.030
_refine_diff_density_max 0.819
_refine_diff_density_min -0.782
_refine_diff_density_rms 0.090
_refine_ls_extinction_method none
_refine_ls_goodness_of_fit_ref 1.080
_refine_ls_hydrogen_treatment constr
_refine_ls_matrix_type full
_refine_ls_number_parameters 396
_refine_ls_number_reflns 8863
_refine_ls_number_restraints 0
_refine_ls_restrained_S_all 1.080
_refine_ls_R_factor_all 0.0888
_refine_ls_R_factor_gt 0.0633
_refine_ls_shift/su_max 0.000
_refine_ls_shift/su_mean 0.000
_refine_ls_structure_factor_coef Fsqd
_refine_ls_weighting_details 'w=1/[\s^2^(Fo^2^)+(0.0631P)^2^+4.0001P] where P=(Fo^2^+2Fc^2^)/3'
_refine_ls_weighting_scheme calc
_refine_ls_wR_factor_gt 0.1434
_refine_ls_wR_factor_ref 0.1598
_reflns_Friedel_coverage 0.000
_reflns_number_gt 6615
_reflns_number_total 8863
_reflns_threshold_expression 'I > 2\s(I)'
_cod_data_source_file om5b00310_si_002.cif
_cod_data_source_block GallaBenz_LiDME
_cod_depositor_comments
;
The following automatic conversions were performed:

'_exptl_absorpt_correction_type' value 'Multi-scan' changed to
'multi-scan' according to
/usr/data/users/saulius/crontab/automatic-downloads/rss-feeds/ACS/lib/dictionaries/cif_core.dic
dictionary named 'cif_core.dic' version 2.4.2 from 2011-04-26.

Automatic conversion script
Id: cif_fix_values 3271 2015-04-21 07:52:19Z andrius 

 Adding full bibliography for 4085835--4085837.cif.
;
_cod_database_code 4085835
_shelx_space_group_comment
;
The symmetry employed for this shelxl refinement is uniquely defined
by the following loop, which should always be used as a source of
symmetry information in preference to the above space-group names.
They are only intended as comments.
;
_shelx_estimated_absorpt_t_min 0.857
_shelx_estimated_absorpt_t_max 0.976
_shelxl_version_number 2013-4

loop_
_space_group_symop_operation_xyz
'x, y, z'
'-x+1/2, y+1/2, -z+1/2'
'-x, -y, -z'
'x-1/2, -y-1/2, z-1/2'

loop_
_atom_site_label
_atom_site_type_symbol
_atom_site_fract_x
_atom_site_fract_y
_atom_site_fract_z
_atom_site_U_iso_or_equiv
_atom_site_adp_type
_atom_site_occupancy
_atom_site_site_symmetry_order
_atom_site_calc_flag
_atom_site_refinement_flags_posn
_atom_site_refinement_flags_adp
C1 C 0.1143(4) 0.17303(10) 0.1973(2) 0.0285(7) Uani 1 1 d . .
C2 C 0.0392(4) 0.16285(11) 0.1097(2) 0.0308(7) Uani 1 1 d . .
H2 H 0.0146 0.1879 0.0708 0.037 Uiso 1 1 calc R U
C3 C -0.0046(4) 0.12062(11) 0.0716(2) 0.0321(7) Uani 1 1 d . .
H3 H -0.0571 0.1204 0.0108 0.038 Uiso 1 1 calc R U
C4 C 0.0215(4) 0.07852(11) 0.1144(2) 0.0300(7) Uani 1 1 d . .
H4 H -0.0108 0.0530 0.0778 0.036 Uiso 1 1 calc R U
C5 C 0.0885(4) 0.06929(11) 0.2034(2) 0.0275(7) Uani 1 1 d . .
C6 C 0.2118(4) 0.12160(10) 0.4105(2) 0.0286(7) Uani 1 1 d . .
C7 C 0.3691(4) 0.11654(11) 0.4506(2) 0.0315(7) Uani 1 1 d . .
C8 C 0.4127(4) 0.11255(12) 0.5431(2) 0.0364(8) Uani 1 1 d . .
H8 H 0.5197 0.1084 0.5690 0.044 Uiso 1 1 calc R U
C9 C 0.3041(4) 0.11454(11) 0.5987(2) 0.0344(8) Uani 1 1 d . .
C10 C 0.1491(5) 0.12067(12) 0.5589(2) 0.0374(8) Uani 1 1 d . .
H10 H 0.0731 0.1226 0.5958 0.045 Uiso 1 1 calc R U
C11 C 0.1018(4) 0.12399(11) 0.4670(2) 0.0332(7) Uani 1 1 d . .
C12 C 0.4964(4) 0.11465(14) 0.3962(3) 0.0439(9) Uani 1 1 d . .
H12 H 0.4498 0.1105 0.3328 0.066 Uiso 1 1 calc R U
H12A H 0.5663 0.0894 0.4168 0.066 Uiso 1 1 calc R U
H12B H 0.5557 0.1429 0.4037 0.066 Uiso 1 1 calc R U
C13 C 0.3529(5) 0.11061(14) 0.6990(3) 0.0490(10) Uani 1 1 d . .
H13 H 0.3513 0.0789 0.7165 0.073 Uiso 1 1 calc R U
H13A H 0.2805 0.1278 0.7280 0.073 Uiso 1 1 calc R U
H13B H 0.4585 0.1227 0.7177 0.073 Uiso 1 1 calc R U
C14 C -0.0703(5) 0.13047(16) 0.4291(3) 0.0523(11) Uani 1 1 d . .
H14 H -0.1316 0.1107 0.4607 0.078 Uiso 1 1 calc R U
H14A H -0.0916 0.1230 0.3652 0.078 Uiso 1 1 calc R U
H14B H -0.0991 0.1619 0.4370 0.078 Uiso 1 1 calc R U
C15 C -0.1651(5) 0.26346(15) 0.1378(4) 0.0664(14) Uani 1 1 d . .
H15 H -0.1888 0.2329 0.1150 0.100 Uiso 1 1 calc R U
H15A H -0.1161 0.2805 0.0954 0.100 Uiso 1 1 calc R U
H15B H -0.2617 0.2785 0.1450 0.100 Uiso 1 1 calc R U
C16 C -0.0531(5) 0.26115(13) 0.2288(3) 0.0507(11) Uani 1 1 d . .
H16 H -0.0318 0.2928 0.2500 0.061 Uiso 1 1 calc R U
C17 C -0.1345(6) 0.23731(17) 0.2970(4) 0.0707(16) Uani 1 1 d . .
H17 H -0.2317 0.2531 0.3004 0.106 Uiso 1 1 calc R U
H17A H -0.0657 0.2376 0.3560 0.106 Uiso 1 1 calc R U
H17B H -0.1578 0.2061 0.2780 0.106 Uiso 1 1 calc R U
C18 C 0.4408(6) 0.23492(17) 0.3433(4) 0.0702(15) Uani 1 1 d . .
H18 H 0.4803 0.2597 0.3114 0.105 Uiso 1 1 calc R U
H18A H 0.4571 0.2063 0.3144 0.105 Uiso 1 1 calc R U
H18B H 0.4966 0.2344 0.4057 0.105 Uiso 1 1 calc R U
C19 C 0.2675(5) 0.24166(13) 0.3409(3) 0.0440(9) Uani 1 1 d . .
H19 H 0.2355 0.2175 0.3794 0.053 Uiso 1 1 calc R U
C20 C 0.2441(6) 0.28664(15) 0.3869(3) 0.0624(13) Uani 1 1 d . .
H20 H 0.3079 0.2869 0.4473 0.094 Uiso 1 1 calc R U
H20A H 0.1340 0.2901 0.3905 0.094 Uiso 1 1 calc R U
H20B H 0.2756 0.3115 0.3520 0.094 Uiso 1 1 calc R U
C21 C 0.2563(6) 0.31494(13) 0.1551(3) 0.0612(13) Uani 1 1 d . .
H21 H 0.3440 0.3177 0.2057 0.092 Uiso 1 1 calc R U
H21A H 0.1637 0.3292 0.1705 0.092 Uiso 1 1 calc R U
H21B H 0.2825 0.3298 0.1025 0.092 Uiso 1 1 calc R U
C22 C 0.2227(5) 0.26466(13) 0.1342(3) 0.0434(9) Uani 1 1 d . .
H22 H 0.1375 0.2640 0.0800 0.052 Uiso 1 1 calc R U
C23 C 0.3651(6) 0.24272(15) 0.1054(3) 0.0611(13) Uani 1 1 d . .
H23 H 0.3882 0.2585 0.0529 0.092 Uiso 1 1 calc R U
H23A H 0.3423 0.2110 0.0903 0.092 Uiso 1 1 calc R U
H23B H 0.4554 0.2447 0.1546 0.092 Uiso 1 1 calc R U
C24 C 0.3959(5) 0.00226(16) 0.3494(3) 0.0585(12) Uani 1 1 d . .
H24 H 0.4585 0.0056 0.4098 0.088 Uiso 1 1 calc R U
H24A H 0.4182 0.0273 0.3117 0.088 Uiso 1 1 calc R U
H24B H 0.4218 -0.0263 0.3236 0.088 Uiso 1 1 calc R U
C25 C 0.2221(5) 0.00263(12) 0.3544(3) 0.0408(9) Uani 1 1 d . .
H25 H 0.2058 0.0303 0.3889 0.049 Uiso 1 1 calc R U
C26 C 0.1856(6) -0.03745(14) 0.4111(3) 0.0573(12) Uani 1 1 d . .
H26 H 0.2019 -0.0657 0.3808 0.086 Uiso 1 1 calc R U
H26A H 0.0768 -0.0356 0.4185 0.086 Uiso 1 1 calc R U
H26B H 0.2547 -0.0365 0.4699 0.086 Uiso 1 1 calc R U
C27 C -0.1805(6) 0.01972(19) 0.3173(4) 0.089(2) Uani 1 1 d . .
H27 H -0.2097 0.0491 0.2899 0.134 Uiso 1 1 calc R U
H27A H -0.1027 0.0239 0.3724 0.134 Uiso 1 1 calc R U
H27B H -0.2731 0.0050 0.3316 0.134 Uiso 1 1 calc R U
C28 C -0.1117(5) -0.00976(14) 0.2517(3) 0.0536(11) Uani 1 1 d . .
H28 H -0.1007 -0.0408 0.2777 0.064 Uiso 1 1 calc R U
C29 C -0.2262(5) -0.01319(18) 0.1619(4) 0.0815(18) Uani 1 1 d . .
H29 H -0.3281 -0.0231 0.1724 0.122 Uiso 1 1 calc R U
H29A H -0.1868 -0.0350 0.1234 0.122 Uiso 1 1 calc R U
H29B H -0.2367 0.0164 0.1327 0.122 Uiso 1 1 calc R U
C30 C 0.2929(7) -0.01360(18) 0.1163(4) 0.0755(16) Uani 1 1 d . .
H30 H 0.3851 -0.0148 0.1644 0.113 Uiso 1 1 calc R U
H30A H 0.2769 0.0173 0.0940 0.113 Uiso 1 1 calc R U
H30B H 0.3083 -0.0335 0.0674 0.113 Uiso 1 1 calc R U
C31 C 0.1499(5) -0.02906(12) 0.1524(3) 0.0441(9) Uani 1 1 d . .
H31 H 0.0607 -0.0285 0.1002 0.053 Uiso 1 1 calc R U
C32 C 0.1686(6) -0.07847(13) 0.1825(3) 0.0610(13) Uani 1 1 d . .
H32 H 0.1848 -0.0973 0.1322 0.091 Uiso 1 1 calc R U
H32A H 0.0742 -0.0884 0.2029 0.091 Uiso 1 1 calc R U
H32B H 0.2586 -0.0813 0.2317 0.091 Uiso 1 1 calc R U
Si1 Si 0.14248(11) 0.23391(3) 0.22533(7) 0.0313(2) Uani 1 1 d . .
Si2 Si 0.09153(11) 0.00921(3) 0.24050(7) 0.0307(2) Uani 1 1 d . .
Li1 Li 0.2630(7) 0.1194(2) 0.1118(4) 0.0392(14) Uani 1 1 d . .
C33 C 0.2197(6) 0.15691(19) -0.0841(3) 0.0704(14) Uani 1 1 d . .
H33 H 0.2758 0.1854 -0.0858 0.106 Uiso 1 1 calc R U
H33A H 0.1149 0.1630 -0.0729 0.106 Uiso 1 1 calc R U
H33B H 0.2116 0.1414 -0.1417 0.106 Uiso 1 1 calc R U
C34 C 0.4615(5) 0.12250(15) -0.0221(3) 0.0568(12) Uani 1 1 d . .
H34 H 0.5183 0.1515 -0.0160 0.068 Uiso 1 1 calc R U
H34A H 0.4673 0.1092 -0.0810 0.068 Uiso 1 1 calc R U
C35 C 0.5305(5) 0.09087(15) 0.0526(3) 0.0543(11) Uani 1 1 d . .
H35 H 0.4838 0.0606 0.0407 0.065 Uiso 1 1 calc R U
H35A H 0.6443 0.0882 0.0555 0.065 Uiso 1 1 calc R U
C36 C 0.6206(5) 0.13703(16) 0.1782(3) 0.0554(11) Uani 1 1 d . .
H36 H 0.7214 0.1216 0.1870 0.083 Uiso 1 1 calc R U
H36A H 0.5991 0.1464 0.2364 0.083 Uiso 1 1 calc R U
H36B H 0.6235 0.1636 0.1404 0.083 Uiso 1 1 calc R U
O1 O 0.3024(4) 0.12912(10) -0.01422(19) 0.0501(7) Uani 1 1 d . .
O2 O 0.5013(3) 0.10734(9) 0.13603(19) 0.0471(7) Uani 1 1 d . .
Ga1 Ga 0.14160(4) 0.12205(2) 0.27843(2) 0.02587(12) Uani 1 1 d . .

loop_
_atom_site_aniso_label
_atom_site_aniso_U_11
_atom_site_aniso_U_22
_atom_site_aniso_U_33
_atom_site_aniso_U_23
_atom_site_aniso_U_13
_atom_site_aniso_U_12
C1 0.0280(16) 0.0267(17) 0.0308(17) 0.0004(13) 0.0057(13) 0.0026(12)
C2 0.0321(17) 0.0308(18) 0.0290(17) 0.0048(13) 0.0046(14) 0.0049(13)
C3 0.0303(17) 0.0380(19) 0.0251(16) 0.0024(13) -0.0018(13) 0.0001(14)
C4 0.0308(17) 0.0304(18) 0.0280(16) -0.0062(13) 0.0033(13) -0.0043(13)
C5 0.0262(16) 0.0285(17) 0.0279(16) -0.0007(13) 0.0052(13) -0.0013(12)
C6 0.0325(17) 0.0261(17) 0.0261(16) -0.0007(12) 0.0025(13) 0.0003(13)
C7 0.0328(17) 0.0306(18) 0.0308(17) -0.0018(13) 0.0052(14) -0.0009(13)
C8 0.0333(18) 0.039(2) 0.0327(18) 0.0004(15) -0.0031(14) -0.0019(15)
C9 0.045(2) 0.0284(18) 0.0273(17) 0.0001(13) 0.0000(15) -0.0054(15)
C10 0.043(2) 0.040(2) 0.0320(18) -0.0005(15) 0.0127(16) -0.0027(15)
C11 0.0300(17) 0.0368(19) 0.0329(18) -0.0004(14) 0.0060(14) 0.0019(14)
C12 0.0276(18) 0.065(3) 0.039(2) 0.0028(18) 0.0057(15) 0.0003(17)
C13 0.062(3) 0.049(2) 0.033(2) -0.0033(17) 0.0026(19) -0.010(2)
C14 0.034(2) 0.086(3) 0.039(2) 0.007(2) 0.0093(17) 0.006(2)
C15 0.034(2) 0.045(3) 0.112(4) 0.008(3) -0.005(2) 0.0080(18)
C16 0.037(2) 0.032(2) 0.086(3) -0.013(2) 0.017(2) 0.0023(16)
C17 0.052(3) 0.069(3) 0.103(4) -0.028(3) 0.046(3) -0.015(2)
C18 0.058(3) 0.069(3) 0.070(3) -0.020(3) -0.021(2) 0.016(2)
C19 0.053(2) 0.034(2) 0.042(2) -0.0055(16) 0.0014(18) -0.0036(17)
C20 0.076(3) 0.052(3) 0.058(3) -0.027(2) 0.009(2) -0.010(2)
C21 0.073(3) 0.035(2) 0.079(3) 0.010(2) 0.023(3) -0.006(2)
C22 0.045(2) 0.039(2) 0.046(2) 0.0057(17) 0.0096(18) -0.0044(17)
C23 0.065(3) 0.055(3) 0.072(3) -0.002(2) 0.034(3) -0.008(2)
C24 0.040(2) 0.060(3) 0.065(3) 0.010(2) -0.017(2) -0.011(2)
C25 0.051(2) 0.0283(19) 0.041(2) 0.0048(15) 0.0033(17) -0.0016(16)
C26 0.073(3) 0.051(3) 0.045(2) 0.017(2) 0.007(2) 0.002(2)
C27 0.065(4) 0.084(4) 0.137(6) 0.022(4) 0.066(4) 0.013(3)
C28 0.035(2) 0.046(2) 0.080(3) 0.022(2) 0.011(2) -0.0021(17)
C29 0.035(2) 0.075(4) 0.123(5) 0.039(3) -0.013(3) -0.015(2)
C30 0.090(4) 0.073(4) 0.076(4) -0.012(3) 0.047(3) 0.019(3)
C31 0.054(2) 0.032(2) 0.043(2) -0.0061(16) -0.0004(18) 0.0079(17)
C32 0.077(3) 0.035(2) 0.061(3) -0.0092(19) -0.011(2) 0.010(2)
Si1 0.0293(5) 0.0254(5) 0.0388(5) -0.0012(4) 0.0056(4) 0.0006(4)
Si2 0.0281(5) 0.0256(5) 0.0376(5) 0.0019(4) 0.0037(4) -0.0005(4)
Li1 0.036(3) 0.048(4) 0.034(3) -0.001(3) 0.007(3) 0.005(3)
C33 0.080(4) 0.092(4) 0.042(3) 0.018(2) 0.017(2) 0.011(3)
C34 0.056(3) 0.070(3) 0.051(3) -0.007(2) 0.028(2) 0.000(2)
C35 0.048(2) 0.053(3) 0.067(3) -0.013(2) 0.023(2) 0.0046(19)
C36 0.041(2) 0.073(3) 0.054(3) -0.004(2) 0.012(2) 0.001(2)
O1 0.0534(18) 0.0603(18) 0.0416(16) 0.0020(13) 0.0219(14) 0.0057(14)
O2 0.0387(15) 0.0533(16) 0.0523(17) -0.0033(13) 0.0165(13) 0.0003(12)
Ga1 0.02430(19) 0.0276(2) 0.02523(19) -0.00005(13) 0.00344(13) 0.00095(13)

loop_
_atom_type_symbol
_atom_type_description
_atom_type_scat_dispersion_real
_atom_type_scat_dispersion_imag
_atom_type_scat_source
C C 0.0033 0.0016 'International Tables Vol C Tables 4.2.6.8 and 6.1.1.4'
H H 0.0000 0.0000 'International Tables Vol C Tables 4.2.6.8 and 6.1.1.4'
Li Li -0.0003 0.0001 'International Tables Vol C Tables 4.2.6.8 and 6.1.1.4'
O O 0.0106 0.0060 'International Tables Vol C Tables 4.2.6.8 and 6.1.1.4'
Si Si 0.0817 0.0704 'International Tables Vol C Tables 4.2.6.8 and 6.1.1.4'
Ga Ga 0.2307 1.6083 'International Tables Vol C Tables 4.2.6.8 and 6.1.1.4'

loop_
_geom_angle_atom_site_label_1
_geom_angle_atom_site_label_2
_geom_angle_atom_site_label_3
_geom_angle
C2 C1 Si1 116.4(2)
C2 C1 Ga1 114.5(2)
Si1 C1 Ga1 128.13(18)
C2 C1 Li1 64.7(2)
Si1 C1 Li1 131.4(2)
Ga1 C1 Li1 79.97(18)
C1 C2 C3 128.8(3)
C1 C2 Li1 82.4(3)
C3 C2 Li1 71.0(2)
C1 C2 H2 115.6
C3 C2 H2 115.6
Li1 C2 H2 122.0
C2 C3 C4 126.6(3)
C2 C3 Li1 73.8(2)
C4 C3 Li1 78.3(2)
C2 C3 H3 116.7
C4 C3 H3 116.7
Li1 C3 H3 122.4
C5 C4 C3 128.6(3)
C5 C4 Li1 84.8(2)
C3 C4 Li1 67.3(2)
C5 C4 H4 115.7
C3 C4 H4 115.7
Li1 C4 H4 123.2
C4 C5 Si2 117.3(2)
C4 C5 Ga1 114.9(2)
Si2 C5 Ga1 127.19(17)
C4 C5 Li1 64.2(2)
Si2 C5 Li1 134.8(2)
Ga1 C5 Li1 76.36(17)
C7 C6 C11 117.8(3)
C7 C6 Ga1 121.9(2)
C11 C6 Ga1 120.2(2)
C8 C7 C6 120.4(3)
C8 C7 C12 117.6(3)
C6 C7 C12 122.0(3)
C9 C8 C7 121.8(3)
C9 C8 H8 119.1
C7 C8 H8 119.1
C10 C9 C8 117.7(3)
C10 C9 C13 121.0(4)
C8 C9 C13 121.3(4)
C11 C10 C9 121.9(3)
C11 C10 H10 119.0
C9 C10 H10 119.0
C10 C11 C6 120.4(3)
C10 C11 C14 118.4(3)
C6 C11 C14 121.2(3)
C7 C12 H12 109.5
C7 C12 H12A 109.5
H12 C12 H12A 109.5
C7 C12 H12B 109.5
H12 C12 H12B 109.5
H12A C12 H12B 109.5
C9 C13 H13 109.5
C9 C13 H13A 109.5
H13 C13 H13A 109.5
C9 C13 H13B 109.5
H13 C13 H13B 109.5
H13A C13 H13B 109.5
C11 C14 H14 109.5
C11 C14 H14A 109.5
H14 C14 H14A 109.5
C11 C14 H14B 109.5
H14 C14 H14B 109.5
H14A C14 H14B 109.5
C16 C15 H15 109.5
C16 C15 H15A 109.5
H15 C15 H15A 109.5
C16 C15 H15B 109.5
H15 C15 H15B 109.5
H15A C15 H15B 109.5
C15 C16 C17 109.4(4)
C15 C16 Si1 114.5(3)
C17 C16 Si1 110.9(3)
C15 C16 H16 107.2
C17 C16 H16 107.2
Si1 C16 H16 107.2
C16 C17 H17 109.5
C16 C17 H17A 109.5
H17 C17 H17A 109.5
C16 C17 H17B 109.5
H17 C17 H17B 109.5
H17A C17 H17B 109.5
C19 C18 H18 109.5
C19 C18 H18A 109.5
H18 C18 H18A 109.5
C19 C18 H18B 109.5
H18 C18 H18B 109.5
H18A C18 H18B 109.5
C18 C19 C20 108.8(4)
C18 C19 Si1 113.6(3)
C20 C19 Si1 115.0(3)
C18 C19 H19 106.3
C20 C19 H19 106.3
Si1 C19 H19 106.3
C19 C20 H20 109.5
C19 C20 H20A 109.5
H20 C20 H20A 109.5
C19 C20 H20B 109.5
H20 C20 H20B 109.5
H20A C20 H20B 109.5
C22 C21 H21 109.5
C22 C21 H21A 109.5
H21 C21 H21A 109.5
C22 C21 H21B 109.5
H21 C21 H21B 109.5
H21A C21 H21B 109.5
C23 C22 C21 109.6(3)
C23 C22 Si1 115.8(3)
C21 C22 Si1 113.3(3)
C23 C22 H22 105.7
C21 C22 H22 105.7
Si1 C22 H22 105.7
C22 C23 H23 109.5
C22 C23 H23A 109.5
H23 C23 H23A 109.5
C22 C23 H23B 109.5
H23 C23 H23B 109.5
H23A C23 H23B 109.5
C25 C24 H24 109.5
C25 C24 H24A 109.5
H24 C24 H24A 109.5
C25 C24 H24B 109.5
H24 C24 H24B 109.5
H24A C24 H24B 109.5
C24 C25 C26 109.6(3)
C24 C25 Si2 112.6(3)
C26 C25 Si2 116.1(3)
C24 C25 H25 105.9
C26 C25 H25 105.9
Si2 C25 H25 105.9
C25 C26 H26 109.5
C25 C26 H26A 109.5
H26 C26 H26A 109.5
C25 C26 H26B 109.5
H26 C26 H26B 109.5
H26A C26 H26B 109.5
C28 C27 H27 109.5
C28 C27 H27A 109.5
H27 C27 H27A 109.5
C28 C27 H27B 109.5
H27 C27 H27B 109.5
H27A C27 H27B 109.5
C29 C28 C27 110.3(4)
C29 C28 Si2 113.6(3)
C27 C28 Si2 112.3(3)
C29 C28 H28 106.7
C27 C28 H28 106.7
Si2 C28 H28 106.7
C28 C29 H29 109.5
C28 C29 H29A 109.5
H29 C29 H29A 109.5
C28 C29 H29B 109.5
H29 C29 H29B 109.5
H29A C29 H29B 109.5
C31 C30 H30 109.5
C31 C30 H30A 109.5
H30 C30 H30A 109.5
C31 C30 H30B 109.5
H30 C30 H30B 109.5
H30A C30 H30B 109.5
C30 C31 C32 110.3(4)
C30 C31 Si2 115.0(3)
C32 C31 Si2 112.8(3)
C30 C31 H31 106.0
C32 C31 H31 106.0
Si2 C31 H31 106.0
C31 C32 H32 109.5
C31 C32 H32A 109.5
H32 C32 H32A 109.5
C31 C32 H32B 109.5
H32 C32 H32B 109.5
H32A C32 H32B 109.5
C1 Si1 C19 110.92(16)
C1 Si1 C16 109.83(16)
C19 Si1 C16 106.5(2)
C1 Si1 C22 110.48(16)
C19 Si1 C22 112.96(19)
C16 Si1 C22 105.96(19)
C5 Si2 C25 110.23(15)
C5 Si2 C31 110.34(16)
C25 Si2 C31 112.82(18)
C5 Si2 C28 110.51(16)
C25 Si2 C28 107.25(19)
C31 Si2 C28 105.5(2)
O1 Li1 O2 81.2(3)
O1 Li1 C3 95.4(3)
O2 Li1 C3 169.7(3)
O1 Li1 C2 101.6(3)
O2 Li1 C2 155.0(3)
C3 Li1 C2 35.20(15)
O1 Li1 C4 112.9(3)
O2 Li1 C4 138.8(3)
C3 Li1 C4 34.36(14)
C2 Li1 C4 63.3(2)
O1 Li1 C1 125.8(3)
O2 Li1 C1 127.3(3)
C3 Li1 C1 62.40(19)
C2 Li1 C1 32.84(13)
C4 Li1 C1 77.1(2)
O1 Li1 C5 141.2(3)
O2 Li1 C5 117.4(3)
C3 Li1 C5 60.02(18)
C2 Li1 C5 76.0(2)
C4 Li1 C5 30.98(13)
C1 Li1 C5 71.85(19)
O1 Li1 Ga1 165.2(3)
O2 Li1 Ga1 111.6(3)
C3 Li1 Ga1 73.22(19)
C2 Li1 Ga1 63.67(17)
C4 Li1 Ga1 62.73(16)
C1 Li1 Ga1 40.63(12)
C5 Li1 Ga1 40.05(11)
O1 C33 H33 109.5
O1 C33 H33A 109.5
H33 C33 H33A 109.5
O1 C33 H33B 109.5
H33 C33 H33B 109.5
H33A C33 H33B 109.5
O1 C34 C35 106.1(3)
O1 C34 H34 110.5
C35 C34 H34 110.5
O1 C34 H34A 110.5
C35 C34 H34A 110.5
H34 C34 H34A 108.7
O2 C35 C34 110.1(3)
O2 C35 H35 109.6
C34 C35 H35 109.6
O2 C35 H35A 109.6
C34 C35 H35A 109.6
H35 C35 H35A 108.2
O2 C36 H36 109.5
O2 C36 H36A 109.5
H36 C36 H36A 109.5
O2 C36 H36B 109.5
H36 C36 H36B 109.5
H36A C36 H36B 109.5
C33 O1 C34 112.2(3)
C33 O1 Li1 129.2(3)
C34 O1 Li1 113.7(3)
C36 O2 C35 111.9(3)
C36 O2 Li1 126.7(3)
C35 O2 Li1 104.2(3)
C1 Ga1 C5 105.63(14)
C1 Ga1 C6 128.75(13)
C5 Ga1 C6 125.62(13)
C1 Ga1 Li1 59.40(15)
C5 Ga1 Li1 63.59(16)
C6 Ga1 Li1 141.47(16)

loop_
_geom_bond_atom_site_label_1
_geom_bond_atom_site_label_2
_geom_bond_distance
C1 C2 1.402(4)
C1 Si1 1.863(3)
C1 Ga1 1.939(3)
C1 Li1 2.562(7)
C2 C3 1.403(5)
C2 Li1 2.338(7)
C2 H2 0.9500
C3 C4 1.408(5)
C3 Li1 2.301(7)
C3 H3 0.9500
C4 C5 1.396(4)
C4 Li1 2.442(7)
C4 H4 0.9500
C5 Si2 1.869(3)
C5 Ga1 1.941(3)
C5 Li1 2.702(7)
C6 C7 1.401(5)
C6 C11 1.410(5)
C6 Ga1 1.985(3)
C7 C8 1.392(5)
C7 C12 1.510(5)
C8 C9 1.389(5)
C8 H8 0.9500
C9 C10 1.386(5)
C9 C13 1.508(5)
C10 C11 1.384(5)
C10 H10 0.9500
C11 C14 1.516(5)
C12 H12 0.9800
C12 H12A 0.9800
C12 H12B 0.9800
C13 H13 0.9800
C13 H13A 0.9800
C13 H13B 0.9800
C14 H14 0.9800
C14 H14A 0.9800
C14 H14B 0.9800
C15 C16 1.535(6)
C15 H15 0.9800
C15 H15A 0.9800
C15 H15B 0.9800
C16 C17 1.539(6)
C16 Si1 1.901(4)
C16 H16 1.0000
C17 H17 0.9800
C17 H17A 0.9800
C17 H17B 0.9800
C18 C19 1.521(6)
C18 H18 0.9800
C18 H18A 0.9800
C18 H18B 0.9800
C19 C20 1.539(5)
C19 Si1 1.898(4)
C19 H19 1.0000
C20 H20 0.9800
C20 H20A 0.9800
C20 H20B 0.9800
C21 C22 1.543(6)
C21 H21 0.9800
C21 H21A 0.9800
C21 H21B 0.9800
C22 C23 1.541(6)
C22 Si1 1.903(4)
C22 H22 1.0000
C23 H23 0.9800
C23 H23A 0.9800
C23 H23B 0.9800
C24 C25 1.535(6)
C24 H24 0.9800
C24 H24A 0.9800
C24 H24B 0.9800
C25 C26 1.539(5)
C25 Si2 1.893(4)
C25 H25 1.0000
C26 H26 0.9800
C26 H26A 0.9800
C26 H26B 0.9800
C27 C28 1.535(7)
C27 H27 0.9800
C27 H27A 0.9800
C27 H27B 0.9800
C28 C29 1.534(7)
C28 Si2 1.902(4)
C28 H28 1.0000
C29 H29 0.9800
C29 H29A 0.9800
C29 H29B 0.9800
C30 C31 1.529(6)
C30 H30 0.9800
C30 H30A 0.9800
C30 H30B 0.9800
C31 C32 1.536(5)
C31 Si2 1.900(4)
C31 H31 1.0000
C32 H32 0.9800
C32 H32A 0.9800
C32 H32B 0.9800
Li1 O1 2.033(7)
Li1 O2 2.075(7)
Li1 Ga1 2.931(6)
C33 O1 1.428(5)
C33 H33 0.9800
C33 H33A 0.9800
C33 H33B 0.9800
C34 O1 1.432(5)
C34 C35 1.508(6)
C34 H34 0.9900
C34 H34A 0.9900
C35 O2 1.428(5)
C35 H35 0.9900
C35 H35A 0.9900
C36 O2 1.421(5)
C36 H36 0.9800
C36 H36A 0.9800
C36 H36B 0.9800

loop_
_geom_torsion_atom_site_label_1
_geom_torsion_atom_site_label_2
_geom_torsion_atom_site_label_3
_geom_torsion_atom_site_label_4
_geom_torsion
Si1 C1 C2 C3 -176.3(3)
Ga1 C1 C2 C3 -6.7(5)
Li1 C1 C2 C3 58.1(4)
Si1 C1 C2 Li1 125.6(3)
Ga1 C1 C2 Li1 -64.7(2)
C1 C2 C3 C4 -1.4(6)
Li1 C2 C3 C4 61.5(4)
C1 C2 C3 Li1 -62.9(4)
C2 C3 C4 C5 3.3(6)
Li1 C3 C4 C5 62.8(4)
C2 C3 C4 Li1 -59.5(4)
C3 C4 C5 Si2 175.4(3)
Li1 C4 C5 Si2 -129.1(2)
C3 C4 C5 Ga1 3.6(5)
Li1 C4 C5 Ga1 59.1(2)
C3 C4 C5 Li1 -55.5(4)
C11 C6 C7 C8 2.1(5)
Ga1 C6 C7 C8 -174.5(2)
C11 C6 C7 C12 -178.7(3)
Ga1 C6 C7 C12 4.7(4)
C6 C7 C8 C9 -1.6(5)
C12 C7 C8 C9 179.1(3)
C7 C8 C9 C10 0.0(5)
C7 C8 C9 C13 -179.4(3)
C8 C9 C10 C11 1.1(5)
C13 C9 C10 C11 -179.5(3)
C9 C10 C11 C6 -0.6(5)
C9 C10 C11 C14 179.7(3)
C7 C6 C11 C10 -1.0(5)
Ga1 C6 C11 C10 175.7(3)
C7 C6 C11 C14 178.7(3)
Ga1 C6 C11 C14 -4.7(5)
C2 C1 Si1 C19 -172.9(3)
Ga1 C1 Si1 C19 19.1(3)
Li1 C1 Si1 C19 -94.3(3)
C2 C1 Si1 C16 69.7(3)
Ga1 C1 Si1 C16 -98.3(3)
Li1 C1 Si1 C16 148.3(3)
C2 C1 Si1 C22 -46.8(3)
Ga1 C1 Si1 C22 145.2(2)
Li1 C1 Si1 C22 31.8(3)
C18 C19 Si1 C1 78.0(3)
C20 C19 Si1 C1 -155.8(3)
C18 C19 Si1 C16 -162.5(3)
C20 C19 Si1 C16 -36.3(4)
C18 C19 Si1 C22 -46.6(4)
C20 C19 Si1 C22 79.6(4)
C4 C5 Si2 C25 168.4(3)
Ga1 C5 Si2 C25 -21.0(3)
Li1 C5 Si2 C25 88.7(3)
C4 C5 Si2 C31 43.2(3)
Ga1 C5 Si2 C31 -146.2(2)
Li1 C5 Si2 C31 -36.6(3)
C4 C5 Si2 C28 -73.2(3)
Ga1 C5 Si2 C28 97.4(3)
Li1 C5 Si2 C28 -152.9(3)
C24 C25 Si2 C5 -77.7(3)
C26 C25 Si2 C5 154.8(3)
C24 C25 Si2 C31 46.1(3)
C26 C25 Si2 C31 -81.3(4)
C24 C25 Si2 C28 161.9(3)
C26 C25 Si2 C28 34.4(4)
O1 C34 C35 O2 -51.8(5)
C35 C34 O1 C33 -177.1(4)
C35 C34 O1 Li1 25.3(4)
C34 C35 O2 C36 -88.6(4)
C34 C35 O2 Li1 51.4(4)
